data_4349444
loop_
_publ_author_name
'Aroua, Safwan'
'Todorova, Tanya K.'
'Hommes, Paul'
'Chamoreau, Lise-Marie'
'Reissig, Hans-Ulrich'
'Mougel, Victor'
'Fontecave, Marc'

_publ_section_title
;
 Synthesis, Characterization, and DFT Analysis of Bis-Terpyridyl-Based
 Molecular Cobalt Complexes.
;
_journal_issue 10
_journal_name_full 'Inorganic chemistry'
_journal_page_first 5930
_journal_page_last 5940
_journal_paper_doi 10.1021/acs.inorgchem.7b00595
_journal_volume 56
_journal_year 2017
_chemical_formula_moiety 'C46 H30 Co N6, C3 H6 O, 2(F6 P)'
_chemical_formula_sum 'C49 H36 Co F12 N6 O P2'
_chemical_formula_weight 1073.71
_space_group_crystal_system tetragonal
_space_group_IT_number 82
_space_group_name_Hall 'I -4'
_space_group_name_H-M_alt 'I -4'
_atom_sites_solution_hydrogens geom
_atom_sites_solution_primary dual
_audit_creation_date 2016-09-09
_audit_creation_method
;
Olex2 1.2
(compiled 2016.08.25 svn.r3337 for OlexSys, GUI svn.r5221)
;
_cell_angle_alpha 90
_cell_angle_beta 90
_cell_angle_gamma 90
_cell_formula_units_Z 8
_cell_length_a 29.201(3)
_cell_length_b 29.201(3)
_cell_length_c 11.2474(10)
_cell_measurement_reflns_used 9892
_cell_measurement_temperature 108(2)
_cell_measurement_theta_max 20.75
_cell_measurement_theta_min 2.39
_cell_volume 9590.6(16)
_computing_cell_refinement 'SAINT v8.37A (Bruker, 2015)'
_computing_data_reduction 'SAINT v8.37A (Bruker, 2015)'
_computing_molecular_graphics 'Olex2 (Dolomanov et al., 2009)'
_computing_publication_material 'Olex2 (Dolomanov et al., 2009)'
_computing_structure_refinement 'ShelXL (Sheldrick, 2015)'
_computing_structure_solution 'ShelXT (Sheldrick, 2015)'
_diffrn_ambient_temperature 108.0
_diffrn_detector 'Bruker APEX2 area detector'
_diffrn_detector_area_resol_mean 7.9
_diffrn_detector_type 'CCD area detector'
_diffrn_measured_fraction_theta_full 0.967
_diffrn_measured_fraction_theta_max 0.999
_diffrn_measurement_device 'three-circle diffractometer'
_diffrn_measurement_device_type 'Bruker SMART APEX2 area detector'
_diffrn_measurement_method '\w and \f scans'
_diffrn_radiation_monochromator 'mirror optics'
_diffrn_radiation_probe x-ray
_diffrn_radiation_type MoK\a
_diffrn_radiation_wavelength 0.71073
_diffrn_reflns_av_R_equivalents 0.1528
_diffrn_reflns_av_unetI/netI 0.1016
_diffrn_reflns_Laue_measured_fraction_full 0.967
_diffrn_reflns_Laue_measured_fraction_max 0.999
_diffrn_reflns_limit_h_max 36
_diffrn_reflns_limit_h_min -36
_diffrn_reflns_limit_k_max 36
_diffrn_reflns_limit_k_min -36
_diffrn_reflns_limit_l_max 13
_diffrn_reflns_limit_l_min -14
_diffrn_reflns_number 63682
_diffrn_reflns_point_group_measured_fraction_full 0.967
_diffrn_reflns_point_group_measured_fraction_max 0.999
_diffrn_reflns_theta_full 26.000
_diffrn_reflns_theta_max 25.680
_diffrn_reflns_theta_min 2.205
_diffrn_source 'microfocus sealed X-ray tube'
_diffrn_source_type 'Incoatec I\ms'
_diffrn_standards_number 0
_exptl_absorpt_coefficient_mu 0.516
_exptl_absorpt_correction_T_max 0.7454
_exptl_absorpt_correction_T_min 0.5295
_exptl_absorpt_correction_type analytical
_exptl_absorpt_process_details
;
SADABS-2014/5 (Bruker,2014/5) was used for absorption correction.
wR2(int) was 0.1114 before and 0.0909 after correction.
The Ratio of minimum to maximum transmission is 0.7104.
The \l/2 correction factor is 0.00150.
;
_exptl_crystal_colour 'clear dark brown'
_exptl_crystal_colour_lustre clear
_exptl_crystal_colour_modifier dark
_exptl_crystal_colour_primary brown
_exptl_crystal_density_diffrn 1.487
_exptl_crystal_description plate
_exptl_crystal_F_000 4360
_exptl_crystal_size_max 0.35
_exptl_crystal_size_mid 0.35
_exptl_crystal_size_min 0.06
_refine_diff_density_max 0.618
_refine_diff_density_min -0.940
_refine_diff_density_rms 0.097
_refine_ls_abs_structure_details
;
 Refined as a perfect inversion twin.
;
_refine_ls_extinction_method none
_refine_ls_goodness_of_fit_ref 1.059
_refine_ls_hydrogen_treatment constr
_refine_ls_matrix_type full
_refine_ls_number_parameters 642
_refine_ls_number_reflns 9114
_refine_ls_number_restraints 12
_refine_ls_restrained_S_all 1.060
_refine_ls_R_factor_all 0.1215
_refine_ls_R_factor_gt 0.0918
_refine_ls_shift/su_max 0.000
_refine_ls_shift/su_mean 0.000
_refine_ls_structure_factor_coef Fsqd
_refine_ls_weighting_details
;
 w=1/[\s^2^(Fo^2^)+127.9633P]
 where P=(Fo^2^+2Fc^2^)/3
;
_refine_ls_weighting_scheme calc
_refine_ls_wR_factor_gt 0.1802
_refine_ls_wR_factor_ref 0.1942
_reflns_Friedel_coverage 0.896
_reflns_Friedel_fraction_full 0.966
_reflns_Friedel_fraction_max 1.000
_reflns_number_gt 6991
_reflns_number_total 9114
_reflns_threshold_expression 'I > 2\s(I)'
_cod_data_source_file crystal_structures1.cif
_cod_data_source_block C4
_cod_original_cell_volume 9590.8(19)
_cod_database_code 4349444
_shelxl_version_number 2012-9
_shelx_space_group_comment
;
The symmetry employed for this shelxl refinement is uniquely defined
by the following loop, which should always be used as a source of
symmetry information in preference to the above space-group names.
They are only intended as comments.
;
_olex2_refinement_description
;
1. Fixed Uiso
 At 1.2 times of:
  All C(H) groups
 At 1.5 times of:
  All C(H,H,H) groups
2. Uiso/Uaniso restraints and constraints
Uanis(C16) \\sim Ueq, Uanis(C9) \\sim Ueq: with sigma of 0.01 and sigma for
terminal atoms of 0.02
3.a Aromatic/amide H refined with riding coordinates:
 C46(H46), C8(H8), C23(H23), C39(H39), C29(H29), C31(H31), C26(H26), C12(H12),
 C28(H28), C34(H34), C11(H11), C35(H35), C42(H42), C3(H3), C27(H27), C13(H13),
 C16(H16), C41(H41), C19(H19), C18(H18), C4(H4), C20(H20), C21(H21), C6(H6),
 C5(H5), C44(H44), C1(H1), C36(H36), C43(H43), C24(H24)
3.b Idealised Me refined as rotating group:
 C49(H49A,H49B,H49C), C47(H47A,H47B,H47C)
;
_olex2_submission_special_instructions 'No special instructions were received'

loop_
_space_group_symop_operation_xyz
'x, y, z'
'-x, -y, z'
'y, -x, -z'
'-y, x, -z'
'x+1/2, y+1/2, z+1/2'
'-x+1/2, -y+1/2, z+1/2'
'y+1/2, -x+1/2, -z+1/2'
'-y+1/2, x+1/2, -z+1/2'

loop_
_atom_site_label
_atom_site_type_symbol
_atom_site_fract_x
_atom_site_fract_y
_atom_site_fract_z
_atom_site_U_iso_or_equiv
_atom_site_adp_type
_atom_site_occupancy
_atom_site_site_symmetry_order
_atom_site_calc_flag
_atom_site_refinement_flags_posn
_atom_site_refinement_flags_adp
Co01 Co 0.50602(5) 0.25276(5) 0.62415(15) 0.0296(4) Uani 1 1 d . .
N3 N 0.5348(3) 0.3106(3) 0.5625(10) 0.033(2) Uani 1 1 d . .
N5 N 0.4883(3) 0.2302(3) 0.4720(9) 0.028(2) Uani 1 1 d . .
N1 N 0.4824(3) 0.2027(3) 0.7322(8) 0.028(2) Uani 1 1 d . .
N6 N 0.5636(3) 0.2127(3) 0.5876(8) 0.029(2) Uani 1 1 d . .
N2 N 0.5289(3) 0.2752(3) 0.7679(10) 0.032(2) Uani 1 1 d . .
N4 N 0.4390(3) 0.2813(3) 0.6065(8) 0.029(2) Uani 1 1 d . .
C46 C 0.5994(4) 0.2055(4) 0.6539(10) 0.035(3) Uani 1 1 d . .
H46 H 0.6011 0.2204 0.7289 0.042 Uiso 1 1 calc R .
C33 C 0.4492(4) 0.2444(4) 0.4199(10) 0.028(3) Uani 1 1 d . .
C8 C 0.5016(4) 0.1705(5) 0.9250(10) 0.043(3) Uani 1 1 d . .
H8 H 0.5180 0.1727 0.9978 0.052 Uiso 1 1 calc R .
C9 C 0.5021(3) 0.2055(4) 0.8454(9) 0.024(3) Uani 1 1 d . U
C23 C 0.5342(4) 0.3271(4) 0.4532(13) 0.037(3) Uani 1 1 d . .
H23 H 0.5197 0.3089 0.3941 0.045 Uiso 1 1 calc R .
C10 C 0.5280(4) 0.2482(4) 0.8657(11) 0.035(3) Uani 1 1 d . .
C39 C 0.5946(4) 0.1642(4) 0.4376(10) 0.029(3) Uani 1 1 d . .
H39 H 0.5918 0.1510 0.3608 0.035 Uiso 1 1 calc R .
C29 C 0.3072(4) 0.3321(3) 0.5170(11) 0.030(3) Uani 1 1 d . .
H29 H 0.2949 0.3291 0.4392 0.036 Uiso 1 1 calc R .
C2 C 0.4516(4) 0.1304(4) 0.7866(10) 0.032(3) Uani 1 1 d . .
C31 C 0.3784(3) 0.2911(4) 0.4625(9) 0.024(2) Uani 1 1 d . .
H31 H 0.3677 0.2871 0.3834 0.029 Uiso 1 1 calc R .
C26 C 0.3417(4) 0.3425(4) 0.7506(10) 0.031(3) Uani 1 1 d . .
H26 H 0.3525 0.3466 0.8297 0.037 Uiso 1 1 calc R .
C12 C 0.5719(5) 0.3041(5) 0.9711(12) 0.050(4) Uani 1 1 d . .
H12 H 0.5856 0.3146 1.0427 0.060 Uiso 1 1 calc R .
C28 C 0.2831(4) 0.3534(4) 0.6039(10) 0.030(3) Uani 1 1 d . .
H28 H 0.2539 0.3661 0.5860 0.036 Uiso 1 1 calc R .
C34 C 0.4391(4) 0.2306(4) 0.3043(10) 0.035(3) Uani 1 1 d . .
H34 H 0.4112 0.2399 0.2681 0.042 Uiso 1 1 calc R .
C11 C 0.5492(4) 0.2625(5) 0.9716(11) 0.041(3) Uani 1 1 d . .
H11 H 0.5480 0.2441 1.0413 0.049 Uiso 1 1 calc R .
C35 C 0.4693(4) 0.2036(5) 0.2427(12) 0.052(4) Uani 1 1 d . .
H35 H 0.4624 0.1946 0.1636 0.062 Uiso 1 1 calc R .
C42 C 0.7072(4) 0.1200(5) 0.5416(13) 0.044(3) Uani 1 1 d . .
H42 H 0.7316 0.1009 0.5156 0.052 Uiso 1 1 calc R .
C3 C 0.4264(5) 0.0913(6) 0.7528(13) 0.054(4) Uani 1 1 d . .
H3 H 0.4106 0.0901 0.6791 0.065 Uiso 1 1 calc R .
C14 C 0.5540(4) 0.3146(5) 0.7665(12) 0.040(3) Uani 1 1 d . .
C15 C 0.5555(4) 0.3360(5) 0.6486(14) 0.049(4) Uani 1 1 d . .
C27 C 0.3002(4) 0.3569(4) 0.7187(12) 0.040(3) Uani 1 1 d . .
H27 H 0.2812 0.3703 0.7779 0.049 Uiso 1 1 calc R .
C13 C 0.5754(4) 0.3313(5) 0.8687(14) 0.055(4) Uani 1 1 d . .
H13 H 0.5915 0.3595 0.8689 0.066 Uiso 1 1 calc R .
C16 C 0.5753(4) 0.3786(4) 0.6208(15) 0.045(3) Uani 1 1 d . U
H16 H 0.5895 0.3961 0.6818 0.054 Uiso 1 1 calc R .
C41 C 0.6704(4) 0.1264(4) 0.4675(11) 0.038(3) Uani 1 1 d . .
H41 H 0.6694 0.1121 0.3916 0.045 Uiso 1 1 calc R .
C19 C 0.5892(5) 0.4537(5) 0.3612(18) 0.064(5) Uani 1 1 d . .
H19 H 0.6007 0.4830 0.3391 0.076 Uiso 1 1 calc R .
C18 C 0.5930(5) 0.4390(5) 0.4759(19) 0.067(5) Uani 1 1 d . .
H18 H 0.6076 0.4575 0.5340 0.081 Uiso 1 1 calc R .
C4 C 0.4256(6) 0.0552(5) 0.8299(16) 0.068(5) Uani 1 1 d . .
H4 H 0.4077 0.0292 0.8090 0.081 Uiso 1 1 calc R .
C20 C 0.5686(5) 0.4261(5) 0.2774(17) 0.061(4) Uani 1 1 d . .
H20 H 0.5671 0.4372 0.1981 0.073 Uiso 1 1 calc R .
C21 C 0.5506(4) 0.3848(4) 0.2999(15) 0.048(4) Uani 1 1 d . .
H21 H 0.5368 0.3672 0.2387 0.058 Uiso 1 1 calc R .
C6 C 0.4756(5) 0.0902(5) 0.9693(13) 0.056(4) Uani 1 1 d . .
H6 H 0.4935 0.0887 1.0397 0.068 Uiso 1 1 calc R .
C5 C 0.4485(7) 0.0541(6) 0.9342(14) 0.070(5) Uani 1 1 d . .
H5 H 0.4459 0.0280 0.9841 0.084 Uiso 1 1 calc R .
C22 C 0.5529(4) 0.3686(4) 0.4165(13) 0.044(4) Uani 1 1 d . .
C44 C 0.6749(4) 0.1688(4) 0.6945(11) 0.037(3) Uani 1 1 d . .
H44 H 0.6766 0.1830 0.7704 0.044 Uiso 1 1 calc R .
C38 C 0.5615(4) 0.1913(4) 0.4770(10) 0.031(3) Uani 1 1 d . .
C1 C 0.4572(3) 0.1672(4) 0.7082(10) 0.023(2) Uani 1 1 d . .
H1 H 0.4419 0.1661 0.6338 0.028 Uiso 1 1 calc R .
C36 C 0.5105(4) 0.1891(4) 0.2953(10) 0.032(3) Uani 1 1 d . .
H36 H 0.5318 0.1703 0.2541 0.038 Uiso 1 1 calc R .
C7 C 0.4755(4) 0.1295(4) 0.8962(11) 0.035(3) Uani 1 1 d . .
C40 C 0.6340(4) 0.1545(4) 0.5063(10) 0.028(2) Uani 1 1 d . .
C43 C 0.7103(5) 0.1408(5) 0.6561(14) 0.050(4) Uani 1 1 d . .
H43 H 0.7362 0.1355 0.7053 0.060 Uiso 1 1 calc R .
C25 C 0.3701(4) 0.3206(4) 0.6616(9) 0.029(3) Uani 1 1 d . .
C17 C 0.5745(4) 0.3950(4) 0.5074(13) 0.039(3) Uani 1 1 d . .
C37 C 0.5184(3) 0.2040(4) 0.4122(9) 0.025(3) Uani 1 1 d . .
C45 C 0.6359(3) 0.1764(4) 0.6199(10) 0.025(2) Uani 1 1 d . .
C30 C 0.3516(4) 0.3144(3) 0.5449(9) 0.022(2) Uani 1 1 d . .
C24 C 0.4143(4) 0.3041(4) 0.6841(10) 0.025(2) Uani 1 1 d . .
H24 H 0.4272 0.3098 0.7602 0.030 Uiso 1 1 calc R .
C32 C 0.4204(4) 0.2737(3) 0.4952(10) 0.024(2) Uani 1 1 d . .
O1 O 0.2813(3) 0.3274(3) 0.2304(9) 0.055(3) Uani 1 1 d . .
C48 C 0.2823(5) 0.2942(5) 0.1638(14) 0.051(4) Uani 1 1 d . .
C49 C 0.2858(7) 0.2471(6) 0.2177(16) 0.086(6) Uani 1 1 d . .
H49A H 0.3084 0.2474 0.2821 0.130 Uiso 1 1 calc GR .
H49B H 0.2954 0.2252 0.1566 0.130 Uiso 1 1 calc GR .
H49C H 0.2559 0.2380 0.2495 0.130 Uiso 1 1 calc GR .
C47 C 0.2827(8) 0.2962(7) 0.0374(15) 0.102(8) Uani 1 1 d . .
H47A H 0.2526 0.2871 0.0067 0.153 Uiso 1 1 calc GR .
H47B H 0.3061 0.2753 0.0067 0.153 Uiso 1 1 calc GR .
H47C H 0.2896 0.3275 0.0117 0.153 Uiso 1 1 calc GR .
P1 P 0.44194(11) 0.33777(13) 0.0737(3) 0.0433(9) Uani 1 1 d . .
F3 F 0.4795(3) 0.3118(4) 0.1502(9) 0.092(4) Uani 1 1 d . .
F2 F 0.4013(3) 0.3132(5) 0.1345(10) 0.116(5) Uani 1 1 d . .
F4 F 0.4050(3) 0.3649(4) -0.0008(9) 0.092(4) Uani 1 1 d . .
F6 F 0.4458(3) 0.3002(3) -0.0279(10) 0.089(3) Uani 1 1 d . .
F5 F 0.4828(3) 0.3642(3) 0.0146(12) 0.102(4) Uani 1 1 d . .
F1 F 0.4384(4) 0.3749(6) 0.1707(13) 0.160(7) Uani 1 1 d . .
P2 P 0.63359(13) 0.15218(15) 0.0697(3) 0.0499(10) Uani 1 1 d . .
F11 F 0.5837(3) 0.1387(4) 0.1147(9) 0.082(3) Uani 1 1 d . .
F10 F 0.6404(4) 0.1015(4) 0.0227(8) 0.097(4) Uani 1 1 d . .
F12 F 0.6542(4) 0.1377(4) 0.1942(7) 0.106(5) Uani 1 1 d . .
F7 F 0.6238(4) 0.2009(3) 0.1206(11) 0.102(4) Uani 1 1 d . .
F8 F 0.6823(3) 0.1632(6) 0.0226(13) 0.136(6) Uani 1 1 d . .
F9 F 0.6120(3) 0.1660(3) -0.0538(7) 0.071(3) Uani 1 1 d . .

loop_
_atom_site_aniso_label
_atom_site_aniso_U_11
_atom_site_aniso_U_22
_atom_site_aniso_U_33
_atom_site_aniso_U_23
_atom_site_aniso_U_13
_atom_site_aniso_U_12
Co01 0.0171(8) 0.0376(10) 0.0342(8) -0.0029(7) 0.0003(7) -0.0023(7)
N3 0.014(4) 0.039(6) 0.045(6) -0.002(5) 0.011(4) -0.011(4)
N5 0.015(5) 0.033(5) 0.036(6) 0.001(4) 0.006(4) 0.005(4)
N1 0.021(5) 0.043(6) 0.018(5) -0.007(4) 0.004(4) 0.014(4)
N6 0.021(5) 0.041(6) 0.024(5) -0.010(4) 0.004(4) 0.005(4)
N2 0.013(4) 0.028(5) 0.054(7) -0.013(5) 0.006(4) 0.001(4)
N4 0.024(5) 0.043(6) 0.020(5) -0.002(4) 0.006(4) -0.019(4)
C46 0.030(6) 0.055(8) 0.021(6) -0.008(5) 0.001(5) -0.015(6)
C33 0.025(6) 0.029(6) 0.030(6) 0.007(5) 0.012(5) -0.010(5)
C8 0.039(7) 0.080(10) 0.010(6) -0.011(6) -0.002(5) 0.017(7)
C9 0.016(5) 0.041(6) 0.015(5) -0.008(5) 0.004(4) 0.015(4)
C23 0.020(6) 0.027(6) 0.065(10) -0.003(6) 0.004(6) 0.004(5)
C10 0.024(6) 0.058(8) 0.024(6) -0.008(6) 0.014(5) 0.012(6)
C39 0.031(6) 0.039(7) 0.017(6) -0.006(5) -0.005(5) -0.014(5)
C29 0.036(6) 0.019(5) 0.035(7) 0.011(5) -0.012(5) 0.007(5)
C2 0.036(6) 0.039(7) 0.022(6) -0.005(5) 0.006(5) 0.020(5)
C31 0.026(6) 0.029(6) 0.018(6) 0.004(5) 0.000(4) 0.001(5)
C26 0.043(7) 0.031(6) 0.020(6) 0.002(5) 0.000(5) -0.001(5)
C12 0.044(8) 0.075(10) 0.030(8) -0.019(7) -0.006(6) -0.025(7)
C28 0.037(6) 0.024(6) 0.030(7) -0.002(5) -0.001(5) 0.024(5)
C34 0.030(6) 0.057(8) 0.019(6) -0.016(6) -0.011(5) 0.005(6)
C11 0.034(7) 0.070(9) 0.018(6) -0.008(6) -0.005(5) 0.008(6)
C35 0.034(7) 0.085(11) 0.036(8) -0.028(7) -0.009(6) 0.010(7)
C42 0.025(6) 0.051(8) 0.055(9) 0.014(7) 0.014(6) 0.021(6)
C3 0.045(8) 0.088(12) 0.029(8) 0.022(8) -0.004(6) 0.003(8)
C14 0.026(6) 0.050(8) 0.044(8) -0.014(6) 0.007(6) 0.006(6)
C15 0.015(6) 0.057(9) 0.074(11) -0.027(8) -0.001(6) -0.002(6)
C27 0.049(8) 0.031(6) 0.042(8) 0.007(6) 0.023(6) 0.028(6)
C13 0.041(8) 0.076(10) 0.047(9) -0.034(9) 0.009(7) -0.016(7)
C16 0.026(6) 0.042(7) 0.066(8) -0.020(7) 0.002(6) -0.023(5)
C41 0.050(8) 0.031(7) 0.033(7) 0.001(5) 0.012(6) -0.009(6)
C19 0.044(8) 0.044(8) 0.103(15) -0.006(10) 0.035(10) -0.028(7)
C18 0.050(9) 0.054(10) 0.098(15) -0.021(10) 0.000(9) -0.022(8)
C4 0.098(14) 0.038(8) 0.066(12) -0.005(8) 0.019(10) -0.015(8)
C20 0.041(8) 0.061(10) 0.081(12) 0.011(9) 0.021(8) 0.008(8)
C21 0.026(7) 0.038(8) 0.080(11) -0.003(7) 0.019(7) -0.012(6)
C6 0.071(10) 0.053(9) 0.045(9) 0.019(7) -0.019(8) 0.009(8)
C5 0.116(15) 0.060(10) 0.035(9) 0.001(8) 0.002(10) -0.016(10)
C22 0.036(7) 0.035(7) 0.062(10) -0.011(7) 0.021(7) -0.027(6)
C44 0.032(7) 0.047(7) 0.032(7) 0.009(6) -0.019(6) -0.014(6)
C38 0.028(6) 0.047(7) 0.019(6) -0.010(5) 0.006(5) -0.008(5)
C1 0.018(5) 0.032(6) 0.020(6) -0.002(5) -0.008(5) 0.003(5)
C36 0.015(5) 0.050(8) 0.030(7) -0.016(6) 0.001(5) 0.005(5)
C7 0.051(7) 0.026(6) 0.029(7) 0.004(5) 0.008(6) 0.011(5)
C40 0.031(6) 0.026(6) 0.028(6) 0.002(5) 0.006(5) 0.004(5)
C43 0.034(7) 0.062(9) 0.054(10) 0.021(7) -0.017(7) -0.006(7)
C25 0.038(7) 0.030(6) 0.017(6) 0.010(5) 0.005(5) -0.004(5)
C17 0.018(6) 0.037(7) 0.063(9) -0.018(7) 0.011(6) -0.010(5)
C37 0.015(5) 0.041(6) 0.020(6) 0.015(5) 0.001(4) -0.002(5)
C45 0.023(5) 0.028(6) 0.024(6) 0.007(5) -0.009(5) -0.005(4)
C30 0.035(6) 0.019(5) 0.012(5) 0.007(4) -0.006(4) -0.005(4)
C24 0.033(6) 0.023(5) 0.019(6) 0.002(5) -0.007(5) -0.003(5)
C32 0.028(6) 0.021(5) 0.021(6) 0.012(5) 0.003(5) -0.009(4)
O1 0.064(7) 0.058(6) 0.042(6) -0.011(5) 0.000(5) -0.010(5)
C48 0.058(9) 0.045(8) 0.051(9) 0.003(7) 0.000(7) 0.020(7)
C49 0.137(18) 0.067(12) 0.056(11) 0.000(9) 0.011(12) -0.032(12)
C47 0.17(2) 0.099(15) 0.034(10) -0.010(10) -0.024(12) 0.036(15)
P1 0.0322(17) 0.061(2) 0.0362(19) -0.0201(17) 0.0014(15) 0.0021(16)
F3 0.044(5) 0.173(11) 0.058(6) 0.006(7) 0.002(5) 0.015(6)
F2 0.043(5) 0.211(14) 0.094(8) 0.085(9) 0.029(6) 0.001(7)
F4 0.062(6) 0.149(10) 0.065(7) -0.025(7) 0.001(5) 0.052(6)
F6 0.063(6) 0.081(7) 0.123(10) -0.041(7) -0.007(6) 0.008(5)
F5 0.062(6) 0.070(7) 0.173(12) 0.027(7) 0.040(7) -0.020(5)
F1 0.065(7) 0.245(16) 0.169(13) -0.171(13) -0.001(7) 0.034(9)
P2 0.0429(19) 0.079(3) 0.0274(18) -0.0266(19) -0.0071(16) 0.0255(19)
F11 0.066(6) 0.131(9) 0.050(6) -0.019(6) 0.014(5) 0.005(6)
F10 0.152(10) 0.093(7) 0.046(6) -0.039(5) -0.018(6) 0.066(7)
F12 0.113(9) 0.181(12) 0.023(5) -0.033(6) -0.016(5) 0.095(8)
F7 0.124(9) 0.071(7) 0.112(9) -0.042(7) -0.044(8) 0.020(6)
F8 0.047(6) 0.245(17) 0.114(10) -0.004(11) -0.006(7) -0.007(8)
F9 0.073(6) 0.106(7) 0.033(5) 0.005(5) -0.001(4) 0.018(5)

loop_
_atom_type_symbol
_atom_type_description
_atom_type_scat_dispersion_real
_atom_type_scat_dispersion_imag
_atom_type_scat_source
C C 0.0033 0.0016 'International Tables Vol C Tables 4.2.6.8 and 6.1.1.4'
H H 0.0000 0.0000 'International Tables Vol C Tables 4.2.6.8 and 6.1.1.4'
Co Co 0.3494 0.9721 'International Tables Vol C Tables 4.2.6.8 and 6.1.1.4'
F F 0.0171 0.0103 'International Tables Vol C Tables 4.2.6.8 and 6.1.1.4'
N N 0.0061 0.0033 'International Tables Vol C Tables 4.2.6.8 and 6.1.1.4'
O O 0.0106 0.0060 'International Tables Vol C Tables 4.2.6.8 and 6.1.1.4'
P P 0.1023 0.0942 'International Tables Vol C Tables 4.2.6.8 and 6.1.1.4'

loop_
_geom_angle_atom_site_label_1
_geom_angle_atom_site_label_2
_geom_angle_atom_site_label_3
_geom_angle
N3 Co01 N1 163.2(4)
N3 Co01 N6 93.8(4)
N3 Co01 N4 91.3(4)
N5 Co01 N3 95.4(4)
N5 Co01 N1 101.3(4)
N5 Co01 N6 81.3(4)
N5 Co01 N4 78.6(4)
N1 Co01 N6 89.4(4)
N1 Co01 N4 91.4(3)
N6 Co01 N4 159.7(3)
N2 Co01 N3 81.6(4)
N2 Co01 N5 174.7(4)
N2 Co01 N1 81.7(4)
N2 Co01 N6 94.5(4)
N2 Co01 N4 105.8(4)
C23 N3 Co01 128.4(8)
C23 N3 C15 118.1(11)
C15 N3 Co01 113.4(9)
C33 N5 Co01 120.9(7)
C37 N5 Co01 117.9(7)
C37 N5 C33 120.7(10)
C9 N1 Co01 111.4(7)
C1 N1 Co01 130.2(8)
C1 N1 C9 117.8(10)
C46 N6 Co01 128.7(8)
C46 N6 C38 118.3(10)
C38 N6 Co01 113.0(7)
C10 N2 Co01 119.5(8)
C10 N2 C14 120.8(11)
C14 N2 Co01 118.6(9)
C24 N4 Co01 129.8(7)
C24 N4 C32 117.7(10)
C32 N4 Co01 112.5(7)
N6 C46 H46 118.4
N6 C46 C45 123.2(11)
C45 C46 H46 118.4
N5 C33 C34 119.7(11)
N5 C33 C32 114.4(10)
C34 C33 C32 125.9(11)
C9 C8 H8 120.8
C9 C8 C7 118.5(11)
C7 C8 H8 120.8
N1 C9 C10 113.5(10)
C8 C9 N1 123.5(11)
C8 C9 C10 122.6(11)
N3 C23 H23 117.0
N3 C23 C22 126.0(13)
C22 C23 H23 117.0
N2 C10 C9 112.2(10)
N2 C10 C11 120.5(12)
C11 C10 C9 127.3(12)
C38 C39 H39 119.0
C38 C39 C40 122.0(10)
C40 C39 H39 119.0
C28 C29 H29 120.7
C28 C29 C30 118.6(10)
C30 C29 H29 120.7
C3 C2 C7 118.3(11)
C1 C2 C3 120.9(11)
C1 C2 C7 120.4(11)
C30 C31 H31 119.8
C32 C31 H31 119.8
C32 C31 C30 120.3(10)
C27 C26 H26 120.9
C27 C26 C25 118.3(11)
C25 C26 H26 120.9
C11 C12 H12 118.8
C11 C12 C13 122.3(12)
C13 C12 H12 118.8
C29 C28 H28 119.4
C29 C28 C27 121.1(10)
C27 C28 H28 119.4
C33 C34 H34 119.9
C35 C34 C33 120.1(11)
C35 C34 H34 119.9
C10 C11 H11 121.1
C12 C11 C10 117.9(13)
C12 C11 H11 121.1
C34 C35 H35 119.6
C34 C35 C36 120.8(12)
C36 C35 H35 119.6
C41 C42 H42 118.7
C41 C42 C43 122.7(11)
C43 C42 H42 118.7
C2 C3 H3 121.2
C4 C3 C2 117.6(14)
C4 C3 H3 121.2
N2 C14 C15 112.7(12)
N2 C14 C13 121.7(14)
C13 C14 C15 125.6(13)
N3 C15 C14 113.5(12)
N3 C15 C16 120.4(15)
C16 C15 C14 126.2(13)
C26 C27 C28 123.7(11)
C26 C27 H27 118.2
C28 C27 H27 118.2
C12 C13 H13 121.8
C14 C13 C12 116.5(13)
C14 C13 H13 121.8
C15 C16 H16 119.6
C17 C16 C15 120.8(13)
C17 C16 H16 119.6
C42 C41 H41 120.6
C42 C41 C40 118.7(12)
C40 C41 H41 120.6
C18 C19 H19 120.1
C18 C19 C20 119.8(14)
C20 C19 H19 120.1
C19 C18 H18 120.5
C19 C18 C17 119.0(14)
C17 C18 H18 120.5
C3 C4 H4 117.9
C5 C4 C3 124.1(16)
C5 C4 H4 117.9
C19 C20 H20 117.7
C21 C20 C19 124.7(17)
C21 C20 H20 117.7
C20 C21 H21 121.2
C20 C21 C22 117.7(15)
C22 C21 H21 121.2
C5 C6 H6 121.5
C5 C6 C7 117.0(14)
C7 C6 H6 121.5
C4 C5 C6 121.1(16)
C4 C5 H5 119.4
C6 C5 H5 119.4
C23 C22 C21 123.8(12)
C23 C22 C17 115.6(14)
C21 C22 C17 120.7(12)
C43 C44 H44 120.0
C43 C44 C45 120.0(12)
C45 C44 H44 120.0
N6 C38 C37 111.1(10)
C39 C38 N6 122.2(11)
C39 C38 C37 126.6(10)
N1 C1 C2 123.2(10)
N1 C1 H1 118.4
C2 C1 H1 118.4
C35 C36 H36 121.9
C37 C36 C35 116.2(10)
C37 C36 H36 121.9
C2 C7 C8 115.8(11)
C6 C7 C8 122.6(12)
C6 C7 C2 121.6(12)
C39 C40 C45 115.6(10)
C41 C40 C39 124.0(11)
C41 C40 C45 120.4(11)
C42 C43 H43 120.5
C44 C43 C42 119.0(12)
C44 C43 H43 120.5
C30 C25 C26 118.3(10)
C24 C25 C26 123.7(10)
C24 C25 C30 118.1(10)
C16 C17 C18 122.6(13)
C16 C17 C22 119.2(11)
C22 C17 C18 118.2(15)
N5 C37 C38 116.5(10)
N5 C37 C36 122.5(10)
C36 C37 C38 121.1(10)
C46 C45 C44 122.3(11)
C46 C45 C40 118.6(10)
C40 C45 C44 119.1(10)
C29 C30 C25 119.9(10)
C31 C30 C29 122.8(10)
C31 C30 C25 117.3(10)
N4 C24 C25 124.2(10)
N4 C24 H24 117.9
C25 C24 H24 117.9
N4 C32 C33 113.0(10)
C31 C32 N4 122.2(10)
C31 C32 C33 124.8(10)
O1 C48 C49 118.6(14)
O1 C48 C47 125.4(15)
C47 C48 C49 115.9(15)
C48 C49 H49A 109.5
C48 C49 H49B 109.5
C48 C49 H49C 109.5
H49A C49 H49B 109.5
H49A C49 H49C 109.5
H49B C49 H49C 109.5
C48 C47 H47A 109.5
C48 C47 H47B 109.5
C48 C47 H47C 109.5
H47A C47 H47B 109.5
H47A C47 H47C 109.5
H47B C47 H47C 109.5
F3 P1 F6 90.6(6)
F2 P1 F3 94.0(6)
F2 P1 F4 86.8(6)
F2 P1 F6 93.0(7)
F2 P1 F5 178.1(8)
F4 P1 F3 178.4(7)
F4 P1 F6 90.8(6)
F5 P1 F3 86.5(6)
F5 P1 F4 92.7(7)
F5 P1 F6 88.9(6)
F1 P1 F3 90.0(7)
F1 P1 F2 87.8(8)
F1 P1 F4 88.7(7)
F1 P1 F6 179.0(9)
F1 P1 F5 90.4(8)
F10 P2 F11 89.4(6)
F12 P2 F11 90.0(6)
F12 P2 F10 89.9(6)
F7 P2 F11 86.6(6)
F7 P2 F10 175.9(8)
F7 P2 F12 89.3(6)
F7 P2 F9 90.9(6)
F8 P2 F11 177.4(8)
F8 P2 F10 88.1(8)
F8 P2 F12 90.6(7)
F8 P2 F7 96.0(8)
F8 P2 F9 90.7(6)
F9 P2 F11 88.7(5)
F9 P2 F10 89.7(5)
F9 P2 F12 178.6(7)

loop_
_geom_bond_atom_site_label_1
_geom_bond_atom_site_label_2
_geom_bond_distance
Co01 N3 2.010(9)
Co01 N5 1.905(10)
Co01 N1 2.022(10)
Co01 N6 2.090(9)
Co01 N2 1.868(10)
Co01 N4 2.135(9)
N3 C23 1.320(16)
N3 C15 1.361(16)
N5 C33 1.350(14)
N5 C37 1.345(14)
N1 C9 1.400(14)
N1 C1 1.299(14)
N6 C46 1.300(15)
N6 C38 1.395(14)
N2 C10 1.353(16)
N2 C14 1.362(16)
N4 C24 1.315(14)
N4 C32 1.384(14)
C46 H46 0.9500
C46 C45 1.416(16)
C33 C34 1.392(16)
C33 C32 1.468(15)
C8 H8 0.9500
C8 C9 1.359(17)
C8 C7 1.455(18)
C9 C10 1.477(17)
C23 H23 0.9500
C23 C22 1.393(16)
C10 C11 1.406(17)
C39 H39 0.9500
C39 C38 1.324(16)
C39 C40 1.415(15)
C29 H29 0.9500
C29 C28 1.356(16)
C29 C30 1.430(15)
C2 C3 1.413(19)
C2 C1 1.399(16)
C2 C7 1.417(17)
C31 H31 0.9500
C31 C30 1.392(14)
C31 C32 1.375(15)
C26 H26 0.9500
C26 C27 1.333(17)
C26 C25 1.448(16)
C12 H12 0.9500
C12 C11 1.384(18)
C12 C13 1.40(2)
C28 H28 0.9500
C28 C27 1.389(17)
C34 H34 0.9500
C34 C35 1.371(17)
C11 H11 0.9500
C35 H35 0.9500
C35 C36 1.405(17)
C42 H42 0.9500
C42 C41 1.373(18)
C42 C43 1.43(2)
C3 H3 0.9500
C3 C4 1.36(2)
C14 C15 1.47(2)
C14 C13 1.397(19)
C15 C16 1.408(18)
C27 H27 0.9500
C13 H13 0.9500
C16 H16 0.9500
C16 C17 1.36(2)
C41 H41 0.9500
C41 C40 1.413(16)
C19 H19 0.9500
C19 C18 1.36(2)
C19 C20 1.38(2)
C18 H18 0.9500
C18 C17 1.44(2)
C4 H4 0.9500
C4 C5 1.35(2)
C20 H20 0.9500
C20 C21 1.340(19)
C21 H21 0.9500
C21 C22 1.40(2)
C6 H6 0.9500
C6 C5 1.37(2)
C6 C7 1.412(17)
C5 H5 0.9500
C22 C17 1.428(18)
C44 H44 0.9500
C44 C43 1.388(19)
C44 C45 1.432(15)
C38 C37 1.500(15)
C1 H1 0.9500
C36 H36 0.9500
C36 C37 1.404(16)
C40 C45 1.429(16)
C43 H43 0.9500
C25 C30 1.432(15)
C25 C24 1.400(15)
C24 H24 0.9500
O1 C48 1.225(17)
C48 C49 1.51(2)
C48 C47 1.42(2)
C49 H49A 0.9800
C49 H49B 0.9800
C49 H49C 0.9800
C47 H47A 0.9800
C47 H47B 0.9800
C47 H47C 0.9800
P1 F3 1.588(10)
P1 F2 1.546(9)
P1 F4 1.580(10)
P1 F6 1.589(10)
P1 F5 1.569(9)
P1 F1 1.541(10)
P2 F11 1.593(10)
P2 F10 1.584(10)
P2 F12 1.582(9)
P2 F7 1.560(10)
P2 F8 1.551(12)
P2 F9 1.579(9)

loop_
_geom_torsion_atom_site_label_1
_geom_torsion_atom_site_label_2
_geom_torsion_atom_site_label_3
_geom_torsion_atom_site_label_4
_geom_torsion
Co01 N3 C23 C22 176.7(9)
Co01 N3 C15 C14 2.5(12)
Co01 N3 C15 C16 -177.0(9)
Co01 N5 C33 C34 174.2(9)
Co01 N5 C33 C32 -6.4(12)
Co01 N5 C37 C38 6.0(12)
Co01 N5 C37 C36 -174.1(9)
Co01 N1 C9 C8 -162.7(9)
Co01 N1 C9 C10 10.8(10)
Co01 N1 C1 C2 165.9(8)
Co01 N6 C46 C45 178.3(8)
Co01 N6 C38 C39 -179.7(9)
Co01 N6 C38 C37 1.7(11)
Co01 N2 C10 C9 -7.9(11)
Co01 N2 C10 C11 173.4(8)
Co01 N2 C14 C15 5.2(13)
Co01 N2 C14 C13 -174.5(9)
Co01 N4 C24 C25 -179.2(8)
Co01 N4 C32 C33 5.3(10)
Co01 N4 C32 C31 -176.7(8)
N3 Co01 N2 C10 -170.7(8)
N3 Co01 N2 C14 -3.1(8)
N3 C23 C22 C21 -178.8(12)
N3 C23 C22 C17 0.0(19)
N3 C15 C16 C17 -0.5(18)
N5 C33 C34 C35 -1.6(18)
N5 C33 C32 N4 0.0(12)
N5 C33 C32 C31 -177.9(9)
N1 Co01 N2 C10 11.1(8)
N1 Co01 N2 C14 178.8(9)
N1 C9 C10 N2 -2.7(12)
N1 C9 C10 C11 175.8(10)
N6 Co01 N2 C10 -77.6(8)
N6 Co01 N2 C14 90.1(8)
N6 C46 C45 C44 -179.8(11)
N6 C46 C45 C40 1.1(17)
N6 C38 C37 N5 -4.8(14)
N6 C38 C37 C36 175.3(10)
N2 C10 C11 C12 -1.7(17)
N2 C14 C15 N3 -4.8(15)
N2 C14 C15 C16 174.6(11)
N2 C14 C13 C12 3.4(19)
N4 Co01 N2 C10 100.3(8)
N4 Co01 N2 C14 -92.1(8)
C46 N6 C38 C39 -0.5(17)
C46 N6 C38 C37 -179.1(10)
C33 N5 C37 C38 178.2(10)
C33 N5 C37 C36 -1.9(16)
C33 C34 C35 C36 1(2)
C8 C9 C10 N2 170.9(10)
C8 C9 C10 C11 -10.6(17)
C9 N1 C1 C2 -4.6(15)
C9 C8 C7 C2 -1.5(16)
C9 C8 C7 C6 175.5(12)
C9 C10 C11 C12 179.9(11)
C23 N3 C15 C14 179.8(10)
C23 N3 C15 C16 0.3(16)
C23 C22 C17 C16 -0.1(18)
C23 C22 C17 C18 -177.7(12)
C10 N2 C14 C15 172.7(10)
C10 N2 C14 C13 -7.1(17)
C39 C38 C37 N5 176.6(11)
C39 C38 C37 C36 -3.3(18)
C39 C40 C45 C46 -0.2(15)
C39 C40 C45 C44 -179.3(10)
C29 C28 C27 C26 4(2)
C2 C3 C4 C5 -2(3)
C26 C25 C30 C29 3.7(15)
C26 C25 C30 C31 -176.5(10)
C26 C25 C24 N4 174.8(10)
C28 C29 C30 C31 178.3(10)
C28 C29 C30 C25 -1.9(15)
C34 C33 C32 N4 179.3(10)
C34 C33 C32 C31 1.5(17)
C34 C35 C36 C37 0(2)
C11 C12 C13 C14 1(2)
C35 C36 C37 N5 0.9(18)
C35 C36 C37 C38 -179.2(11)
C42 C41 C40 C39 179.1(11)
C42 C41 C40 C45 0.9(17)
C3 C2 C1 N1 -175.7(11)
C3 C2 C7 C8 178.8(11)
C3 C2 C7 C6 1.7(18)
C3 C4 C5 C6 -1(3)
C14 N2 C10 C9 -175.3(9)
C14 N2 C10 C11 6.1(16)
C14 C15 C16 C17 -179.8(12)
C15 N3 C23 C22 -0.1(18)
C15 C14 C13 C12 -176.3(12)
C15 C16 C17 C18 177.8(12)
C15 C16 C17 C22 0.3(19)
C27 C26 C25 C30 -1.7(16)
C27 C26 C25 C24 180.0(11)
C13 C12 C11 C10 -2(2)
C13 C14 C15 N3 174.9(12)
C13 C14 C15 C16 -6(2)
C41 C42 C43 C44 0(2)
C41 C40 C45 C46 178.2(10)
C41 C40 C45 C44 -1.0(16)
C19 C18 C17 C16 -177.4(14)
C19 C18 C17 C22 0(2)
C19 C20 C21 C22 0(2)
C18 C19 C20 C21 1(2)
C20 C19 C18 C17 -1(2)
C20 C21 C22 C23 177.6(12)
C20 C21 C22 C17 -1(2)
C21 C22 C17 C16 178.7(12)
C21 C22 C17 C18 1.1(19)
C5 C6 C7 C8 178.2(14)
C5 C6 C7 C2 -5(2)
C38 N6 C46 C45 -0.7(17)
C38 C39 C40 C41 -179.3(11)
C38 C39 C40 C45 -1.0(16)
C1 N1 C9 C8 9.5(15)
C1 N1 C9 C10 -177.0(9)
C1 C2 C3 C4 174.6(13)
C1 C2 C7 C8 6.0(15)
C1 C2 C7 C6 -171.1(12)
C7 C8 C9 N1 -6.3(16)
C7 C8 C9 C10 -179.2(10)
C7 C2 C3 C4 1.9(19)
C7 C2 C1 N1 -3.0(17)
C7 C6 C5 C4 5(3)
C40 C39 C38 N6 1.4(18)
C40 C39 C38 C37 179.8(10)
C43 C42 C41 C40 -0.3(19)
C43 C44 C45 C46 -178.7(11)
C43 C44 C45 C40 0.4(17)
C25 C26 C27 C28 -2.1(19)
C37 N5 C33 C34 2.2(15)
C37 N5 C33 C32 -178.4(9)
C45 C44 C43 C42 0.2(19)
C30 C29 C28 C27 -1.8(17)
C30 C31 C32 N4 -4.6(15)
C30 C31 C32 C33 173.1(9)
C30 C25 C24 N4 -3.5(16)
C24 N4 C32 C33 -174.8(9)
C24 N4 C32 C31 3.1(14)
C24 C25 C30 C29 -177.9(10)
C24 C25 C30 C31 1.9(14)
C32 N4 C24 C25 1.0(15)
C32 C33 C34 C35 179.1(12)
C32 C31 C30 C29 -178.3(10)
C32 C31 C30 C25 1.9(15)

loop_
_smtbx_masks_void_nr
_smtbx_masks_void_average_x
_smtbx_masks_void_average_y
_smtbx_masks_void_average_z
_smtbx_masks_void_volume
_smtbx_masks_void_count_electrons
_smtbx_masks_void_content
1 0.000 0.000 -0.816 204.2 35.7 acetone
2 0.000 0.500 0.750 222.5 53.0 PF6
3 0.500 1.000 0.250 222.5 53.0 PF6
4 0.500 0.500 -0.151 204.2 35.7 acetone
